data_1567851
loop_
_publ_author_name
'Tilly, David P.'
'\<Zabka, Matej'
'Vitorica-Yrzebal, Inigo'
'Sparkes, Hazel Anne'
'Pridmore, Natalie E.'
'Clayden, Jonathan'

_publ_section_title
;
 Supramolecular interactions between ethylene-bridged oligoureas:
 nanorings and chains formed by cooperative positive allostery
;
_journal_name_full 'Chemical Science'
_journal_paper_doi 10.1039/D2SC04716K
_journal_year 2022
_chemical_formula_moiety 'C50 H50 F12 N10 O8, 2(C2 H3 N)'
_chemical_formula_sum 'C54 H56 F12 N12 O8'
_chemical_formula_weight 1229.10
_chemical_melting_point 409.0(10)
_chemical_name_systematic
1-(2-(3-(3,5-bis(trifluoromethyl)phenyl)ureido)ethyl)-1-(2-(1-(2-(1-(2-(3-(3,5-bis(trifluoromethyl)phenyl)ureido)ethyl)-3-(4-methoxyphenyl)ureido)ethyl)-3-(4-methoxyphenyl)ureido)ethyl)-3-(4-methoxyphenyl)urea
_space_group_crystal_system triclinic
_space_group_IT_number 2
_space_group_name_Hall '-P 1'
_space_group_name_H-M_alt 'P -1'
_atom_sites_solution_hydrogens mixed
_atom_sites_solution_primary dual
_audit_creation_date 2021-08-30
_audit_creation_method
;
Olex2 1.5
(compiled 2021.08.20 svn.r13c46975 for OlexSys, GUI svn.r6392)
;
_audit_update_record
;
2022-08-08 deposited with the CCDC.	2022-10-25 downloaded from the CCDC.
;
_cell_angle_alpha 71.522(5)
_cell_angle_beta 75.149(5)
_cell_angle_gamma 81.278(5)
_cell_formula_units_Z 2
_cell_length_a 11.6563(7)
_cell_length_b 15.0421(8)
_cell_length_c 17.5808(9)
_cell_measurement_reflns_used 4070
_cell_measurement_temperature 99.9(4)
_cell_measurement_theta_max 25.1910
_cell_measurement_theta_min 3.5070
_cell_volume 2817.6(3)
_computing_cell_refinement 'CrysAlisPro 1.171.40.84a (Rigaku OD, 2020)'
_computing_data_collection 'CrysAlisPro 1.171.40.84a (Rigaku OD, 2020)'
_computing_data_reduction 'CrysAlisPro 1.171.40.84a (Rigaku OD, 2020)'
_computing_molecular_graphics 'Olex2 1.5 (Dolomanov et al., 2009)'
_computing_publication_material 'Olex2 1.5 (Dolomanov et al., 2009)'
_computing_structure_refinement 'SHELXL 2018/1 (Sheldrick, 2015)'
_computing_structure_solution 'SHELXT  (Sheldrick, 2015)'
_diffrn_ambient_environment N~2~
_diffrn_ambient_temperature 99.9(4)
_diffrn_detector 'CCD plate'
_diffrn_detector_area_resol_mean 8.0714
_diffrn_detector_type Eos
_diffrn_measured_fraction_theta_full 0.998
_diffrn_measured_fraction_theta_max 0.998
_diffrn_measurement_details
;
List of Runs (angles in degrees, time in seconds):

  # Type    Start    End  Width  t~exp~   \w     \q     \k     \f   Frames
#--------------------------------------------------------------------------
  1  \w     23.00  73.00   1.00    5.00    --   19.45  57.00  30.00   50
  2  \w    -49.00  41.00   1.00    5.00    --   19.45 -57.00  90.00   90
  3  \w    -11.00  15.00   1.00    5.00    --   19.45  77.00 120.00   26
  4  \w     -1.00  92.00   1.00    5.00    --   19.45  37.00-120.00   93
  5  \w     -6.00  90.00   1.00    5.00    --   19.45  37.00 -30.00   96
  6  \w     -6.00  32.00   1.00    5.00    --   19.45  77.00   0.00   38
  7  \w     32.00  61.00   1.00    5.00    --   19.45 -99.00-120.00   29
;
_diffrn_measurement_device 'four-circle diffractometer'
_diffrn_measurement_device_type 'SuperNova, Single source at offset/far, Eos'
_diffrn_measurement_method '\w scans'
_diffrn_orient_matrix_type 'CrysAlisPro convention (1999,Acta A55,543-557)'
_diffrn_orient_matrix_UB_11 -0.0628435000
_diffrn_orient_matrix_UB_12 0.0038528000
_diffrn_orient_matrix_UB_13 0.0056892000
_diffrn_orient_matrix_UB_21 0.0056493000
_diffrn_orient_matrix_UB_22 0.0198801000
_diffrn_orient_matrix_UB_23 -0.0430230000
_diffrn_orient_matrix_UB_31 0.0024803000
_diffrn_orient_matrix_UB_32 -0.0455618000
_diffrn_orient_matrix_UB_33 -0.0044026000
_diffrn_radiation_monochromator mirror
_diffrn_radiation_probe x-ray
_diffrn_radiation_type 'Mo K\a'
_diffrn_radiation_wavelength 0.71073
_diffrn_reflns_av_R_equivalents 0.0481
_diffrn_reflns_av_unetI/netI 0.1012
_diffrn_reflns_Laue_measured_fraction_full 0.998
_diffrn_reflns_Laue_measured_fraction_max 0.998
_diffrn_reflns_limit_h_max 14
_diffrn_reflns_limit_h_min -14
_diffrn_reflns_limit_k_max 18
_diffrn_reflns_limit_k_min -18
_diffrn_reflns_limit_l_max 20
_diffrn_reflns_limit_l_min -21
_diffrn_reflns_number 21032
_diffrn_reflns_point_group_measured_fraction_full 0.998
_diffrn_reflns_point_group_measured_fraction_max 0.998
_diffrn_reflns_theta_full 25.242
_diffrn_reflns_theta_max 25.350
_diffrn_reflns_theta_min 3.404
_diffrn_source 'micro-focus sealed X-ray tube'
_diffrn_source_type 'SuperNova (Mo) X-ray Source'
_exptl_absorpt_coefficient_mu 0.126
_exptl_absorpt_correction_T_max 1.00000
_exptl_absorpt_correction_T_min 0.93555
_exptl_absorpt_correction_type multi-scan
_exptl_absorpt_process_details
;
CrysAlisPro 1.171.40.84a (Rigaku Oxford Diffraction, 2020)
Empirical absorption correction using spherical harmonics,
implemented in SCALE3 ABSPACK scaling algorithm.
;
_exptl_crystal_colour 'clear light colourless'
_exptl_crystal_colour_lustre clear
_exptl_crystal_colour_modifier light
_exptl_crystal_colour_primary colourless
_exptl_crystal_density_diffrn 1.449
_exptl_crystal_description plank
_exptl_crystal_F_000 1272
_exptl_crystal_recrystallization_method 'Re-crystallisation from solvent: acetonitrile'
_exptl_crystal_size_max 0.34
_exptl_crystal_size_mid 0.29
_exptl_crystal_size_min 0.12
_refine_diff_density_max 0.372
_refine_diff_density_min -0.353
_refine_diff_density_rms 0.059
_refine_ls_extinction_method none
_refine_ls_goodness_of_fit_ref 1.052
_refine_ls_hydrogen_treatment constr
_refine_ls_matrix_type full
_refine_ls_number_parameters 853
_refine_ls_number_reflns 10289
_refine_ls_number_restraints 406
_refine_ls_restrained_S_all 1.031
_refine_ls_R_factor_all 0.1154
_refine_ls_R_factor_gt 0.0676
_refine_ls_shift/su_max 0.000
_refine_ls_shift/su_mean 0.000
_refine_ls_structure_factor_coef Fsqd
_refine_ls_weighting_details 'w=1/[\s^2^(Fo^2^)+(0.0245P)^2^+1.0627P] where P=(Fo^2^+2Fc^2^)/3'
_refine_ls_weighting_scheme calc
_refine_ls_wR_factor_gt 0.1059
_refine_ls_wR_factor_ref 0.1267
_reflns_Friedel_coverage 0.000
_reflns_number_gt 6532
_reflns_number_total 10289
_reflns_threshold_expression 'I > 2\s(I)'
_cod_data_source_file d2sc04716k2.cif
_cod_data_source_block s5690a
_cod_depositor_comments
;
The following automatic conversions were performed:

data item '_chemical_melting_point' value '408-410' was changed to
'409.0(10)' -- the average value was taken and precision was
estimated.

Automatic conversion script
Id: cif_fix_values 7556 2019-12-06 15:28:31Z antanas 
;
_cod_database_code 1567851
_shelx_shelxl_version_number 2018/1
_shelx_space_group_comment
;
The symmetry employed for this shelxl refinement is uniquely defined
by the following loop, which should always be used as a source of
symmetry information in preference to the above space-group names.
They are only intended as comments.
;
_shelx_estimated_absorpt_t_max 0.985
_shelx_estimated_absorpt_t_min 0.959
_reflns_odcompleteness_completeness 99.76
_reflns_odcompleteness_iscentric 1
_reflns_odcompleteness_theta 26.32
_olex2_refinement_description
;
1. Restrained distances
 O14-C1Q \\sim O14A-C1
 with sigma of 0.02
 N9-C26 \\sim N9A-C26A
 with sigma of 0.04
 O16-C27 \\sim O16A-C27A
 with sigma of 0.02
 N1-C1Q \\sim N1-C1
 with sigma of 0.02
 N9-C1Q \\sim N9A-C1
 with sigma of 0.02
 N5-C25 \\sim N5A-C25A
 with sigma of 0.04
 N9-C1T \\sim N9A-C1T
 with sigma of 0.02
 C26-C27 \\sim C26A-C27A
 with sigma of 0.04
 N9-C25 \\sim N9A-C25A
 with sigma of 0.02
 C1Q-C25 \\sim C1-C25A
 with sigma of 0.04
 C1T-C25 \\sim C1T-C25A
 with sigma of 0.04
 N4-C27 \\sim N4-C27A
 with sigma of 0.02
 N5-C26 \\sim N5A-C26A
 with sigma of 0.02
 N5-C27 \\sim N5A-C27A
 with sigma of 0.02
 N1-N9 \\sim N1-N9A
 with sigma of 0.04
 C25-C26 \\sim C25A-C26A
 with sigma of 0.02
 C1Q-C1T \\sim C1-C1T
 with sigma of 0.04
 N4-N5 \\sim N4-N5A
 with sigma of 0.04
 O14-N1 \\sim O14A-N1
 with sigma of 0.04
 O14-N9 \\sim O14A-N9A
 with sigma of 0.04
 O16-N4 \\sim O16A-N4
 with sigma of 0.04
 O16-N5 \\sim O16A-N5A
 with sigma of 0.04
2. Uiso/Uaniso restraints and constraints
O14 \\sim O16 \\sim N1 \\sim N9 \\sim C1Q \\sim C1T \\sim N4 \\sim N5 \\sim C25
\\sim C26 \\sim C27 \\sim C27A \\sim O16A \\sim N5A \\sim C26A \\sim C25A \\sim
N9A \\sim C1 \\sim O14A: within 2A with sigma of 0.04 and sigma for terminal
atoms of 0.08 within 2A
O16A \\sim O16: within 2A with sigma of 0.002 and sigma for terminal atoms of
0.004 within 2A
C27A \\sim C27: within 2A with sigma of 0.002 and sigma for terminal atoms of
0.004 within 2A
C25 \\sim C25A: within 2A with sigma of 0.002 and sigma for terminal atoms of
0.004 within 2A
C1 \\sim C1Q: within 2A with sigma of 0.002 and sigma for terminal atoms of
0.004 within 2A
3. Rigid body (RIGU) restrains
 O14, O16, N1, N9, C1Q, C1T, N4, N5, C25, C26, C27, C27A, O16A, N5A, C26A,
 C25A, N9A, C1, O14A
 with sigma for 1-2 distances of 0.004 and sigma for 1-3 distances of 0.004
4. Others
 Sof(H1B)=Sof(H1TC)=Sof(H1TD)=Sof(H4B)=Sof(C27A)=Sof(O16A)=Sof(N5A)=Sof(H5A)=
 Sof(C26A)=Sof(H26C)=Sof(H26D)=Sof(C25A)=Sof(H25C)=Sof(H25D)=Sof(N9A)=Sof(C1)=
 Sof(O14A)=1-FVAR(1)
 Sof(O14)=Sof(O16)=Sof(H1A)=Sof(N9)=Sof(C1Q)=Sof(H1TA)=Sof(H1TB)=Sof(H4A)=
 Sof(N5)=Sof(H5)=Sof(C25)=Sof(H25A)=Sof(H25B)=Sof(C26)=Sof(H26A)=Sof(H26B)=
 Sof(C27)=FVAR(1)
5.a Riding coordinates:
 N4(H4B)
5.b Secondary CH2 refined with riding coordinates:
 C1H(H1HA,H1HB), C1L(H1LA,H1LB), C1T(H1TA,H1TB), C1T(H1TC,H1TD), C1Z(H1ZA,
 H1ZB), C21(H21A,H21B), C22(H22A,H22B), C25(H25A,H25B), C26(H26A,H26B),
 C26A(H26C,H26D), C25A(H25C,H25D)
5.c Aromatic/amide H refined with riding coordinates:
 N2(H2), N3(H3), N12(H12), N1(H1A), N1(H1B), N6(H6), C1D(H1D), C1E(H1E),
 C1F(H1F), C1I(H1I), C1J(H1J), C1K(H1K), C1M(H1M), C1N(H1N), C1O(H1O), C1P(H1P),
  C1R(H1R), C1W(H1W), C1X(H1X), N4(H4A), N5(H5), C8(H8), C9(H9), C11(H11),
 C15(H15), C17(H17), N5A(H5A)
5.d Idealised Me refined as rotating group:
 C2B(H2BA,H2BB,H2BC), C20(H20A,H20B,H20C), C28(H28A,H28B,H28C), C2C(H2CA,H2CB,
 H2CC), C2D(H2DA,H2DB,H2DC)
;
_olex2_date_sample_data_collection 2020-11-05
_olex2_submission_special_instructions 'No special instructions were received'
_oxdiff_exptl_absorpt_empirical_details
;
Empirical correction (ABSPACK) includes:
- Absorption correction using spherical harmonics
- Frame scaling
;
_oxdiff_exptl_absorpt_empirical_full_max 1.155
_oxdiff_exptl_absorpt_empirical_full_min 0.765

loop_
_space_group_symop_operation_xyz
'x, y, z'
'-x, -y, -z'

loop_
_atom_site_label
_atom_site_type_symbol
_atom_site_fract_x
_atom_site_fract_y
_atom_site_fract_z
_atom_site_U_iso_or_equiv
_atom_site_adp_type
_atom_site_occupancy
_atom_site_site_symmetry_order
_atom_site_calc_flag
_atom_site_refinement_flags_posn
_atom_site_refinement_flags_adp
_atom_site_refinement_flags_occupancy
_atom_site_disorder_assembly
_atom_site_disorder_group
F4 F 0.31418(18) -0.16939(13) 1.10122(13) 0.0412(6) Uani 1 1 d . . . . .
F7 F -0.28464(17) 0.62631(14) 0.28078(13) 0.0384(5) Uani 1 1 d . . . . .
F5 F 0.44915(19) -0.23292(13) 1.16893(13) 0.0397(6) Uani 1 1 d . . . . .
F9 F -0.23027(18) 0.76613(14) 0.21905(12) 0.0391(5) Uani 1 1 d . . . . .
F6 F 0.69648(18) 0.11159(14) 1.15875(13) 0.0439(6) Uani 1 1 d . . . . .
F8 F -0.14225(18) 0.65075(15) 0.17413(13) 0.0451(6) Uani 1 1 d . . . . .
O7 O 0.51350(19) 0.92532(14) 0.66833(13) 0.0246(5) Uani 1 1 d . . . . .
O8 O 0.47363(19) 0.29171(14) 0.99265(13) 0.0251(6) Uani 1 1 d . . . . .
O9 O 1.03337(19) 0.36473(16) 1.01175(13) 0.0273(6) Uani 1 1 d . . . . .
F10 F 0.2881(2) -0.16935(14) 1.22639(13) 0.0527(7) Uani 1 1 d . . . . .
O11 O 0.6289(2) 0.60497(15) 0.83532(14) 0.0279(6) Uani 1 1 d . . . . .
O12 O 1.0374(2) 0.92274(16) 0.73237(14) 0.0310(6) Uani 1 1 d . . . . .
F13 F 0.7233(2) -0.03734(15) 1.20002(16) 0.0686(8) Uani 1 1 d . . . . .
O14 O 0.2131(3) 1.1026(2) 0.5061(2) 0.0239(8) Uani 0.876(4) 1 d D U P A 1
F15 F 0.78093(19) 0.03643(19) 1.07366(15) 0.0629(8) Uani 1 1 d . . . . .
O16 O 0.1564(3) 0.7408(3) 0.4622(2) 0.0333(10) Uani 0.876(4) 1 d D U P A 1
O1 O 0.4968(2) 1.39807(15) 0.56910(15) 0.0344(6) Uani 1 1 d . . . . .
N2 N 0.6148(2) 0.44736(18) 0.89651(16) 0.0244(7) Uani 1 1 d . . . . .
H2 H 0.570706 0.400284 0.907796 0.029 Uiso 1 1 calc R U . . .
N3 N 0.6142(2) 0.79255(17) 0.73378(16) 0.0237(7) Uani 1 1 d . . . . .
H3 H 0.607503 0.732807 0.761321 0.028 Uiso 1 1 calc R U . . .
N12 N 0.2929(2) 0.33453(17) 0.96153(16) 0.0245(7) Uani 1 1 d . . . . .
H12 H 0.226489 0.317127 0.957536 0.029 Uiso 1 1 calc R U . . .
N1 N 0.3648(2) 1.05517(17) 0.57448(16) 0.0244(7) Uani 1 1 d D U . . .
H1A H 0.403426 1.005687 0.602154 0.029 Uiso 0.876(4) 1 calc R U P A 1
H1B H 0.423700 1.011209 0.580329 0.029 Uiso 0.124(4) 1 calc R U P A 2
N6 N 0.3417(2) 0.17901(18) 1.02650(16) 0.0243(7) Uani 1 1 d . . . . .
H6 H 0.271199 0.169382 1.022452 0.029 Uiso 1 1 calc R U . . .
N7 N 0.4429(2) 0.78434(18) 0.69261(17) 0.0263(7) Uani 1 1 d . . . . .
N8 N 0.4670(2) 0.54031(18) 0.83302(17) 0.0280(7) Uani 1 1 d . . . . .
N9 N 0.2893(3) 0.9498(2) 0.5314(2) 0.0191(9) Uani 0.876(4) 1 d D U P A 1
F1 F 0.1737(2) 0.45031(14) 0.43418(14) 0.0483(6) Uani 1 1 d . . . . .
C1A C 0.5752(3) 0.0247(2) 1.12385(19) 0.0225(8) Uani 1 1 d . . . . .
C1B C -0.1021(3) 0.6594(2) 0.2959(2) 0.0224(8) Uani 1 1 d . . . . .
C1C C 0.3752(3) 0.2707(2) 0.99358(19) 0.0224(8) Uani 1 1 d . . . . .
C1D C 0.8223(3) 0.7746(2) 0.7305(2) 0.0248(8) Uani 1 1 d . . . . .
H1D H 0.821577 0.711928 0.729455 0.030 Uiso 1 1 calc R U . . .
C1E C 0.4963(3) 1.2275(2) 0.6283(2) 0.0246(8) Uani 1 1 d . . . . .
H1E H 0.543217 1.226629 0.665527 0.029 Uiso 1 1 calc R U . . .
C1F C 0.9244(3) 0.4548(2) 0.9150(2) 0.0222(8) Uani 1 1 d . . . . .
H1F H 0.992112 0.489806 0.887795 0.027 Uiso 1 1 calc R U . . .
C1G C 0.4657(3) 1.3115(2) 0.5740(2) 0.0245(8) Uani 1 1 d . . . . .
C1H C 0.3174(3) 0.4334(2) 0.9336(2) 0.0255(8) Uani 1 1 d . . . . .
H1HA H 0.354204 0.446708 0.973335 0.031 Uiso 1 1 calc R U . . .
H1HB H 0.241566 0.473028 0.931767 0.031 Uiso 1 1 calc R U . . .
C1I C 0.8260(3) 0.9564(2) 0.73165(19) 0.0224(8) Uani 1 1 d . . . . .
H1I H 0.826958 1.019420 0.731808 0.027 Uiso 1 1 calc R U . . .
C1J C 0.9273(3) 0.8063(2) 0.73071(19) 0.0258(8) Uani 1 1 d . . . . .
H1J H 0.998271 0.765739 0.730026 0.031 Uiso 1 1 calc R U . . .
C1K C 0.5157(3) 0.1053(2) 1.08506(19) 0.0211(8) Uani 1 1 d . . . . .
H1K H 0.547577 0.164245 1.071661 0.025 Uiso 1 1 calc R U . . .
C1L C 0.3391(3) 0.8331(2) 0.6613(2) 0.0274(9) Uani 1 1 d . . . . .
H1LA H 0.306962 0.884829 0.686187 0.033 Uiso 1 1 calc R U . . .
H1LB H 0.276458 0.788887 0.676993 0.033 Uiso 1 1 calc R U . . .
C1M C -0.1043(3) 0.7207(2) 0.3405(2) 0.0240(8) Uani 1 1 d . . . . .
H1M H -0.160310 0.773951 0.336599 0.029 Uiso 1 1 calc R U . . .
C1N C 0.3970(3) 1.3121(2) 0.5201(2) 0.0286(9) Uani 1 1 d . . . . .
H1N H 0.374917 1.370106 0.483545 0.034 Uiso 1 1 calc R U . . .
C1O C 0.8231(3) 0.4781(2) 0.8837(2) 0.0247(8) Uani 1 1 d . . . . .
H1O H 0.821645 0.528704 0.835066 0.030 Uiso 1 1 calc R U . . .
C1P C 0.5317(3) -0.0627(2) 1.14599(19) 0.0237(8) Uani 1 1 d . . . . .
H1P H 0.573700 -0.117853 1.173257 0.028 Uiso 1 1 calc R U . . .
C1Q C 0.2857(3) 1.0393(3) 0.5349(2) 0.0192(10) Uani 0.876(4) 1 d D U P A 1
C1R C 0.0556(3) 0.6260(2) 0.3980(2) 0.0282(8) Uani 1 1 d . . . . .
H1R H 0.109459 0.613998 0.433112 0.034 Uiso 1 1 calc R U . . .
C1S C -0.0245(3) 0.7047(2) 0.3913(2) 0.0242(8) Uani 1 1 d . . . . .
C1T C 0.3719(3) 0.8734(2) 0.5673(2) 0.0261(8) Uani 1 1 d D U . . .
H1TA H 0.452075 0.896949 0.551360 0.031 Uiso 0.876(4) 1 calc R U P A 1
H1TB H 0.376947 0.821622 0.542869 0.031 Uiso 0.876(4) 1 calc R U P A 1
H1TC H 0.444134 0.908746 0.547071 0.031 Uiso 0.124(4) 1 calc R U P A 2
H1TD H 0.378132 0.825761 0.538134 0.031 Uiso 0.124(4) 1 calc R U P A 2
C1U C 0.3700(3) -0.1592(2) 1.1558(2) 0.0299(9) Uani 1 1 d . . . . .
C1V C 0.0564(3) 0.5653(2) 0.3532(2) 0.0261(8) Uani 1 1 d . . . . .
C1W C 0.3599(3) 1.2293(2) 0.5188(2) 0.0276(8) Uani 1 1 d . . . . .
H1W H 0.315044 1.230325 0.480343 0.033 Uiso 1 1 calc R U . . .
C1X C -0.0211(3) 0.5811(2) 0.3018(2) 0.0281(9) Uani 1 1 d . . . . .
H1X H -0.018995 0.538960 0.270917 0.034 Uiso 1 1 calc R U . . .
C1Y C 0.6927(3) 0.0330(3) 1.1397(2) 0.0326(9) Uani 1 1 d . . . . .
C1Z C 0.4007(3) 0.4586(2) 0.8483(2) 0.0269(8) Uani 1 1 d . . . . .
H1ZA H 0.457921 0.403922 0.842936 0.032 Uiso 1 1 calc R U . . .
H1ZB H 0.353355 0.471960 0.806033 0.032 Uiso 1 1 calc R U . . .
F2 F 0.2476(2) 0.49965(19) 0.30560(16) 0.0692(8) Uani 1 1 d . . . . .
C2A C 0.1437(4) 0.4814(3) 0.3608(3) 0.0430(11) Uani 1 1 d . . . . .
C2B C 1.0421(3) 1.0165(3) 0.7316(3) 0.0570(13) Uani 1 1 d . . . . .
H2BA H 1.012727 1.059846 0.684688 0.086 Uiso 1 1 calc R U . . .
H2BB H 1.124555 1.027938 0.726915 0.086 Uiso 1 1 calc R U . . .
H2BC H 0.992350 1.026478 0.782803 0.086 Uiso 1 1 calc R U . . .
F3 F 0.1054(2) 0.40937(16) 0.34905(19) 0.0842(10) Uani 1 1 d . . . . .
N4 N -0.0314(3) 0.76868(19) 0.43588(18) 0.0318(7) Uani 1 1 d D U . . .
H4A H -0.099439 0.802533 0.444080 0.038 Uiso 0.876(4) 1 calc R U P A 1
H4B H -0.085694 0.815593 0.425343 0.038 Uiso 0.124(4) 1 d R U P A 2
N5 N 0.0285(3) 0.8552(2) 0.5034(2) 0.0237(9) Uani 0.876(4) 1 d D U P A 1
H5 H -0.039917 0.888643 0.500597 0.028 Uiso 0.876(4) 1 calc R U P A 1
C6 C 0.7187(3) 0.8323(2) 0.73168(19) 0.0201(8) Uani 1 1 d . . . . .
C7 C 0.9282(3) 0.8984(2) 0.73196(19) 0.0212(8) Uani 1 1 d . . . . .
C8 C 0.4583(3) 1.1446(2) 0.62823(19) 0.0229(8) Uani 1 1 d . . . . .
H8 H 0.479647 1.086954 0.665523 0.027 Uiso 1 1 calc R U . . .
C9 C 0.7202(3) 0.9240(2) 0.73112(19) 0.0219(8) Uani 1 1 d . . . . .
H9 H 0.649618 0.964914 0.730366 0.026 Uiso 1 1 calc R U . . .
C10 C 0.9284(3) 0.3815(2) 0.9852(2) 0.0221(8) Uani 1 1 d . . . . .
C11 C 0.3633(3) 0.0129(2) 1.08690(19) 0.0212(8) Uani 1 1 d . . . . .
H11 H 0.290593 0.008008 1.074096 0.025 Uiso 1 1 calc R U . . .
C12 C 0.4083(3) 0.1011(2) 1.06514(19) 0.0210(8) Uani 1 1 d . . . . .
C13 C 0.5243(3) 0.8384(2) 0.6972(2) 0.0236(8) Uani 1 1 d . . . . .
C14 C 0.7227(3) 0.4275(2) 0.9234(2) 0.0207(8) Uani 1 1 d . . . . .
C15 C 0.8303(3) 0.3293(2) 1.0248(2) 0.0253(8) Uani 1 1 d . . . . .
H15 H 0.832827 0.278116 1.072853 0.030 Uiso 1 1 calc R U . . .
C16 C 0.5738(3) 0.5346(2) 0.8542(2) 0.0236(8) Uani 1 1 d . . . . .
C17 C 0.7284(3) 0.3527(2) 0.9933(2) 0.0227(8) Uani 1 1 d . . . . .
H17 H 0.661326 0.316877 1.020202 0.027 Uiso 1 1 calc R U . . .
C18 C 0.4250(3) -0.0671(2) 1.12712(19) 0.0209(8) Uani 1 1 d . . . . .
C19 C 0.3892(3) 1.1447(2) 0.5742(2) 0.0211(8) Uani 1 1 d . . . . .
C20 C 1.0279(3) 0.3120(2) 1.0963(2) 0.0323(9) Uani 1 1 d . . . . .
H20A H 1.014475 0.246564 1.104328 0.048 Uiso 1 1 calc R U . . .
H20B H 0.962288 0.339303 1.131527 0.048 Uiso 1 1 calc R U . . .
H20C H 1.103055 0.314174 1.110626 0.048 Uiso 1 1 calc R U . . .
C21 C 0.4620(3) 0.6810(2) 0.7129(2) 0.0274(8) Uani 1 1 d . . . . .
H21A H 0.548301 0.662576 0.699221 0.033 Uiso 1 1 calc R U . . .
H21B H 0.422594 0.658429 0.679662 0.033 Uiso 1 1 calc R U . . .
C22 C 0.4120(3) 0.6357(2) 0.8038(2) 0.0294(9) Uani 1 1 d . . . . .
H22A H 0.425666 0.674985 0.835889 0.035 Uiso 1 1 calc R U . . .
H22B H 0.324942 0.633014 0.813124 0.035 Uiso 1 1 calc R U . . .
C23 C -0.1887(3) 0.6761(2) 0.2427(2) 0.0295(9) Uani 1 1 d . . . . .
C25 C 0.2121(3) 0.9292(3) 0.4864(2) 0.0209(9) Uani 0.876(4) 1 d D U P A 1
H25A H 0.258515 0.891048 0.450551 0.025 Uiso 0.876(4) 1 calc R U P A 1
H25B H 0.181611 0.988782 0.450926 0.025 Uiso 0.876(4) 1 calc R U P A 1
C26 C 0.1085(3) 0.8764(3) 0.5453(2) 0.0234(10) Uani 0.876(4) 1 d D U P A 1
H26A H 0.139691 0.816905 0.580408 0.028 Uiso 0.876(4) 1 calc R U P A 1
H26B H 0.063409 0.914499 0.581544 0.028 Uiso 0.876(4) 1 calc R U P A 1
C27 C 0.0586(4) 0.7843(3) 0.4687(3) 0.0243(10) Uani 0.876(4) 1 d D U P A 1
C28 C 0.5692(3) 1.3994(2) 0.6234(2) 0.0398(10) Uani 1 1 d . . . . .
H28A H 0.589305 1.463882 0.612515 0.060 Uiso 1 1 calc R U . . .
H28B H 0.642439 1.358898 0.614231 0.060 Uiso 1 1 calc R U . . .
H28C H 0.525323 1.376387 0.680526 0.060 Uiso 1 1 calc R U . . .
N10 N -0.1687(3) 0.3931(2) 0.2756(2) 0.0435(9) Uani 1 1 d . . . . .
C2C C -0.2694(4) 0.4260(3) 0.4150(2) 0.0503(11) Uani 1 1 d . . . . .
H2CA H -0.352121 0.450606 0.414651 0.075 Uiso 1 1 calc R U . . .
H2CB H -0.226400 0.472402 0.422910 0.075 Uiso 1 1 calc R U . . .
H2CC H -0.267665 0.367558 0.459900 0.075 Uiso 1 1 calc R U . . .
C24 C -0.2126(3) 0.4075(2) 0.3367(3) 0.0344(10) Uani 1 1 d . . . . .
N11 N 0.1094(3) 0.1392(2) 1.0001(2) 0.0514(10) Uani 1 1 d . . . . .
C2D C -0.0417(4) 0.1621(3) 0.9087(3) 0.0598(14) Uani 1 1 d . . . . .
H2DA H 0.001072 0.163412 0.852614 0.090 Uiso 1 1 calc R U . . .
H2DB H -0.089633 0.221789 0.907747 0.090 Uiso 1 1 calc R U . . .
H2DC H -0.094026 0.110314 0.931253 0.090 Uiso 1 1 calc R U . . .
C29 C 0.0436(4) 0.1486(3) 0.9600(3) 0.0429(11) Uani 1 1 d . . . . .
C27A C 0.0817(16) 0.7989(15) 0.429(2) 0.0244(16) Uani 0.124(4) 1 d D U P A 2
O16A O 0.174(2) 0.748(2) 0.4277(18) 0.033(3) Uani 0.124(4) 1 d D U P A 2
N5A N 0.0701(18) 0.8846(13) 0.4428(15) 0.025(4) Uani 0.124(4) 1 d D U P A 2
H5A H 0.000984 0.917528 0.442387 0.031 Uiso 0.124(4) 1 calc R U P A 2
C26A C 0.165(2) 0.925(2) 0.4578(13) 0.031(5) Uani 0.124(4) 1 d D U P A 2
H26C H 0.159215 0.993879 0.432395 0.037 Uiso 0.124(4) 1 calc R U P A 2
H26D H 0.242876 0.899294 0.431358 0.037 Uiso 0.124(4) 1 calc R U P A 2
C25A C 0.1594(19) 0.9043(18) 0.5482(14) 0.0210(16) Uani 0.124(4) 1 d D U P A 2
H25C H 0.084860 0.935619 0.573043 0.025 Uiso 0.124(4) 1 calc R U P A 2
H25D H 0.155666 0.835733 0.574274 0.025 Uiso 0.124(4) 1 calc R U P A 2
N9A N 0.2600(15) 0.9347(12) 0.5672(14) 0.018(4) Uani 0.124(4) 1 d D U P A 2
C1 C 0.2599(17) 1.0262(13) 0.5667(19) 0.0192(16) Uani 0.124(4) 1 d D U P A 2
O14A O 0.1736(17) 1.0817(15) 0.5511(14) 0.027(5) Uani 0.124(4) 1 d D U P A 2

loop_
_atom_site_aniso_label
_atom_site_aniso_U_11
_atom_site_aniso_U_22
_atom_site_aniso_U_33
_atom_site_aniso_U_23
_atom_site_aniso_U_13
_atom_site_aniso_U_12
F4 0.0462(14) 0.0316(12) 0.0512(14) -0.0032(11) -0.0271(12) -0.0104(11)
F7 0.0274(12) 0.0467(13) 0.0488(14) -0.0178(11) -0.0153(11) -0.0057(11)
F5 0.0471(14) 0.0211(11) 0.0545(15) -0.0091(10) -0.0244(12) 0.0053(10)
F9 0.0413(14) 0.0351(12) 0.0449(14) -0.0101(11) -0.0262(11) 0.0104(11)
F6 0.0378(14) 0.0442(13) 0.0598(16) -0.0173(12) -0.0250(12) -0.0044(11)
F8 0.0385(14) 0.0721(16) 0.0348(13) -0.0315(12) -0.0182(11) 0.0176(12)
O7 0.0257(14) 0.0138(12) 0.0353(14) -0.0017(11) -0.0155(11) -0.0013(11)
O8 0.0185(13) 0.0211(12) 0.0335(14) 0.0004(11) -0.0106(11) -0.0045(11)
O9 0.0202(13) 0.0372(14) 0.0232(13) -0.0034(11) -0.0085(11) -0.0039(12)
F10 0.0654(17) 0.0299(12) 0.0472(15) -0.0094(11) 0.0205(13) -0.0180(12)
O11 0.0246(14) 0.0194(13) 0.0398(15) -0.0012(11) -0.0129(12) -0.0082(11)
O12 0.0233(14) 0.0315(14) 0.0412(16) -0.0099(12) -0.0113(12) -0.0058(12)
F13 0.0637(17) 0.0451(14) 0.093(2) 0.0292(14) -0.0620(16) -0.0214(13)
O14 0.0214(17) 0.0248(16) 0.030(2) -0.0111(15) -0.0157(15) 0.0098(13)
F15 0.0230(13) 0.109(2) 0.0630(18) -0.0388(16) -0.0011(12) -0.0091(14)
O16 0.0292(18) 0.0322(17) 0.051(3) -0.024(2) -0.0228(19) 0.0122(14)
O1 0.0401(16) 0.0141(12) 0.0433(16) -0.0035(12) -0.0036(13) -0.0057(12)
N2 0.0213(16) 0.0179(15) 0.0333(17) -0.0018(13) -0.0110(14) -0.0036(13)
N3 0.0217(16) 0.0124(14) 0.0364(18) 0.0010(13) -0.0145(14) -0.0031(13)
N12 0.0184(16) 0.0185(15) 0.0365(18) -0.0013(13) -0.0124(14) -0.0045(13)
N1 0.0252(16) 0.0171(15) 0.0341(17) -0.0065(13) -0.0169(14) 0.0048(13)
N6 0.0198(16) 0.0212(15) 0.0310(17) -0.0001(13) -0.0098(13) -0.0073(13)
N7 0.0274(17) 0.0146(14) 0.0376(18) 0.0010(13) -0.0173(14) -0.0053(13)
N8 0.0257(17) 0.0171(15) 0.0398(19) 0.0012(13) -0.0146(15) -0.0053(14)
N9 0.0218(19) 0.0184(17) 0.018(2) -0.0039(15) -0.0098(16) 0.0028(15)
F1 0.0588(16) 0.0378(13) 0.0555(16) -0.0190(12) -0.0344(13) 0.0237(12)
C1A 0.023(2) 0.0269(19) 0.0166(18) -0.0041(15) -0.0046(15) -0.0027(16)
C1B 0.0202(19) 0.0259(19) 0.0226(19) -0.0079(16) -0.0063(15) -0.0016(16)
C1C 0.021(2) 0.0244(19) 0.0213(19) -0.0058(15) -0.0040(15) -0.0020(17)
C1D 0.028(2) 0.0171(18) 0.029(2) -0.0057(15) -0.0099(17) 0.0014(16)
C1E 0.030(2) 0.0220(18) 0.0210(19) -0.0047(15) -0.0061(16) -0.0015(16)
C1F 0.0165(18) 0.0229(19) 0.027(2) -0.0100(16) 0.0003(15) -0.0035(16)
C1G 0.025(2) 0.0160(18) 0.027(2) -0.0045(15) -0.0001(16) 0.0003(16)
C1H 0.0210(19) 0.0160(17) 0.039(2) -0.0068(16) -0.0106(17) 0.0060(15)
C1I 0.024(2) 0.0182(17) 0.026(2) -0.0070(15) -0.0045(16) -0.0052(16)
C1J 0.023(2) 0.0261(19) 0.028(2) -0.0079(16) -0.0088(16) 0.0025(17)
C1K 0.0234(19) 0.0198(18) 0.0173(18) 0.0016(14) -0.0058(15) -0.0062(16)
C1L 0.0190(19) 0.0237(19) 0.043(2) -0.0107(17) -0.0100(17) -0.0040(16)
C1M 0.0192(19) 0.0191(18) 0.033(2) -0.0075(16) -0.0078(16) 0.0021(15)
C1N 0.025(2) 0.0141(18) 0.036(2) 0.0018(16) -0.0051(17) 0.0068(16)
C1O 0.022(2) 0.0266(19) 0.0230(19) -0.0039(16) -0.0029(16) -0.0039(16)
C1P 0.027(2) 0.0202(18) 0.0212(19) -0.0040(15) -0.0060(16) 0.0013(16)
C1Q 0.021(2) 0.0222(19) 0.013(2) -0.0037(18) -0.0035(17) 0.0006(16)
C1R 0.027(2) 0.028(2) 0.036(2) -0.0122(17) -0.0186(17) 0.0053(17)
C1S 0.024(2) 0.0182(18) 0.035(2) -0.0108(16) -0.0136(17) 0.0032(16)
C1T 0.026(2) 0.0222(18) 0.037(2) -0.0141(17) -0.0160(17) 0.0062(15)
C1U 0.032(2) 0.027(2) 0.030(2) -0.0060(17) -0.0097(18) 0.0014(18)
C1V 0.022(2) 0.0247(19) 0.035(2) -0.0141(17) -0.0090(17) 0.0059(16)
C1W 0.023(2) 0.028(2) 0.029(2) -0.0048(16) -0.0094(16) 0.0049(17)
C1X 0.026(2) 0.033(2) 0.032(2) -0.0189(18) -0.0094(17) 0.0028(17)
C1Y 0.028(2) 0.031(2) 0.031(2) 0.0045(18) -0.0114(18) -0.0022(18)
C1Z 0.030(2) 0.0241(19) 0.029(2) -0.0036(16) -0.0135(17) -0.0088(17)
F2 0.0477(17) 0.094(2) 0.0605(18) -0.0343(16) -0.0134(14) 0.0404(15)
C2A 0.043(3) 0.045(3) 0.056(3) -0.032(2) -0.026(2) 0.016(2)
C2B 0.039(3) 0.041(3) 0.106(4) -0.025(3) -0.034(3) -0.012(2)
F3 0.094(2) 0.0468(15) 0.159(3) -0.0672(18) -0.089(2) 0.0383(15)
N4 0.0288(17) 0.0292(17) 0.050(2) -0.0214(15) -0.0256(15) 0.0102(14)
N5 0.0217(19) 0.0239(18) 0.033(2) -0.0154(17) -0.0160(17) 0.0068(15)
C6 0.0208(19) 0.0183(17) 0.0232(19) -0.0035(15) -0.0101(15) -0.0035(15)
C7 0.0169(19) 0.0279(19) 0.0191(18) -0.0046(15) -0.0048(15) -0.0062(16)
C8 0.029(2) 0.0146(17) 0.0240(19) -0.0035(15) -0.0089(16) 0.0018(16)
C9 0.0194(19) 0.0190(18) 0.0257(19) -0.0044(15) -0.0057(15) -0.0001(15)
C10 0.0173(19) 0.0239(19) 0.028(2) -0.0113(16) -0.0090(16) 0.0040(16)
C11 0.0200(19) 0.0243(18) 0.0215(18) -0.0073(15) -0.0059(15) -0.0048(16)
C12 0.0207(19) 0.0216(18) 0.0174(18) -0.0019(15) -0.0052(15) 0.0013(16)
C13 0.022(2) 0.0229(19) 0.024(2) -0.0032(16) -0.0047(16) -0.0048(17)
C14 0.0186(19) 0.0212(18) 0.0247(19) -0.0113(15) -0.0055(15) 0.0025(15)
C15 0.024(2) 0.0237(19) 0.024(2) -0.0025(16) -0.0046(16) -0.0025(17)
C16 0.022(2) 0.0199(18) 0.027(2) -0.0037(16) -0.0091(16) 0.0018(16)
C17 0.0186(19) 0.0207(18) 0.028(2) -0.0045(15) -0.0060(16) -0.0040(15)
C18 0.023(2) 0.0216(18) 0.0166(18) -0.0037(15) -0.0050(15) -0.0012(16)
C19 0.0228(19) 0.0156(17) 0.0238(19) -0.0049(15) -0.0069(16) 0.0031(15)
C20 0.027(2) 0.041(2) 0.031(2) -0.0085(18) -0.0124(17) -0.0037(18)
C21 0.025(2) 0.0265(19) 0.031(2) -0.0063(17) -0.0087(17) -0.0035(17)
C22 0.024(2) 0.028(2) 0.037(2) -0.0089(17) -0.0089(17) -0.0004(17)
C23 0.025(2) 0.033(2) 0.034(2) -0.0157(18) -0.0065(18) 0.0033(18)
C25 0.021(2) 0.024(2) 0.019(2) -0.0080(18) -0.0091(17) 0.0047(17)
C26 0.024(2) 0.024(2) 0.029(2) -0.0113(18) -0.0133(18) 0.0013(18)
C27 0.027(2) 0.022(2) 0.027(3) -0.007(2) -0.016(2) 0.0036(17)
C28 0.041(3) 0.022(2) 0.058(3) -0.013(2) -0.009(2) -0.0086(19)
N10 0.037(2) 0.044(2) 0.057(2) -0.0249(19) -0.0138(19) 0.0016(17)
C2C 0.051(3) 0.045(3) 0.039(3) -0.002(2) -0.002(2) 0.010(2)
C24 0.025(2) 0.021(2) 0.054(3) -0.0067(19) -0.011(2) 0.0009(17)
N11 0.037(2) 0.064(3) 0.068(3) -0.035(2) -0.020(2) 0.0000(19)
C2D 0.041(3) 0.100(4) 0.053(3) -0.032(3) -0.014(2) -0.018(3)
C29 0.028(2) 0.059(3) 0.049(3) -0.028(2) -0.002(2) -0.010(2)
C27A 0.028(3) 0.022(3) 0.027(3) -0.007(3) -0.016(3) 0.004(2)
O16A 0.031(4) 0.031(4) 0.050(5) -0.024(5) -0.024(4) 0.011(3)
N5A 0.027(10) 0.025(7) 0.031(11) -0.015(8) -0.013(9) 0.008(6)
C26A 0.035(12) 0.038(11) 0.023(7) -0.006(9) -0.013(8) -0.006(10)
C25A 0.021(3) 0.024(3) 0.020(3) -0.008(3) -0.009(3) 0.004(3)
N9A 0.023(7) 0.020(6) 0.013(11) -0.007(8) -0.008(7) 0.001(5)
C1 0.021(3) 0.022(3) 0.012(3) -0.004(3) -0.004(3) 0.001(2)
O14A 0.030(8) 0.035(10) 0.024(13) -0.020(10) -0.015(9) 0.013(8)

loop_
_atom_type_symbol
_atom_type_description
_atom_type_scat_dispersion_real
_atom_type_scat_dispersion_imag
_atom_type_scat_source
C C 0.0033 0.0016 'International Tables Vol C Tables 4.2.6.8 and 6.1.1.4'
H H 0.0000 0.0000 'International Tables Vol C Tables 4.2.6.8 and 6.1.1.4'
F F 0.0171 0.0103 'International Tables Vol C Tables 4.2.6.8 and 6.1.1.4'
N N 0.0061 0.0033 'International Tables Vol C Tables 4.2.6.8 and 6.1.1.4'
O O 0.0106 0.0060 'International Tables Vol C Tables 4.2.6.8 and 6.1.1.4'

loop_
_geom_angle_atom_site_label_1
_geom_angle_atom_site_label_2
_geom_angle_atom_site_label_3
_geom_angle
_geom_angle_site_symmetry_1
_geom_angle_site_symmetry_3
_geom_angle_publ_flag
C10 O9 C20 116.8(2) . . ?
C7 O12 C2B 116.1(3) . . ?
C1G O1 C28 116.5(3) . . ?
C16 N2 C14 124.8(3) . . ?
C13 N3 C6 125.9(3) . . ?
C1C N12 C1H 118.0(3) . . ?
C1Q N1 C19 125.3(3) . . ?
C1 N1 C19 129.4(8) . . ?
C12 N6 C1C 126.6(3) . . ?
C1L N7 C21 120.3(2) . . ?
C13 N7 C1L 117.4(3) . . ?
C13 N7 C21 122.1(3) . . ?
C1Z N8 C22 120.0(3) . . ?
C16 N8 C1Z 123.8(3) . . ?
C16 N8 C22 115.8(3) . . ?
C1Q N9 C1T 122.9(3) . . ?
C1Q N9 C25 118.8(3) . . ?
C25 N9 C1T 118.2(3) . . ?
C1K C1A C1P 122.2(3) . . ?
C1K C1A C1Y 117.8(3) . . ?
C1P C1A C1Y 120.0(3) . . ?
C1M C1B C1X 120.3(3) . . ?
C1M C1B C23 120.0(3) . . ?
C1X C1B C23 119.7(3) . . ?
O8 C1C N12 122.4(3) . . ?
O8 C1C N6 122.4(3) . . ?
N12 C1C N6 115.2(3) . . ?
C6 C1D C1J 121.1(3) . . ?
C1G C1E C8 119.6(3) . . ?
C10 C1F C1O 120.8(3) . . ?
O1 C1G C1E 124.9(3) . . ?
O1 C1G C1N 115.3(3) . . ?
C1E C1G C1N 119.7(3) . . ?
N12 C1H C1Z 111.4(2) . . ?
C7 C1I C9 120.6(3) . . ?
C1D C1J C7 119.3(3) . . ?
C1A C1K C12 120.3(3) . . ?
N7 C1L C1T 110.7(3) . . ?
C1B C1M C1S 120.2(3) . . ?
C1G C1N C1W 121.0(3) . . ?
C1F C1O C14 120.2(3) . . ?
C18 C1P C1A 117.8(3) . . ?
O14 C1Q N1 121.9(3) . . ?
O14 C1Q N9 122.1(3) . . ?
N9 C1Q N1 116.0(3) . . ?
C1V C1R C1S 119.5(3) . . ?
C1M C1S N4 117.8(3) . . ?
C1R C1S C1M 119.6(3) . . ?
C1R C1S N4 122.5(3) . . ?
N9 C1T C1L 115.5(3) . . ?
N9A C1T C1L 91.6(9) . . ?
F4 C1U C18 112.4(3) . . ?
F5 C1U F4 106.3(3) . . ?
F5 C1U F10 106.1(3) . . ?
F5 C1U C18 113.0(3) . . ?
F10 C1U F4 106.0(3) . . ?
F10 C1U C18 112.5(3) . . ?
C1R C1V C1X 121.4(3) . . ?
C1R C1V C2A 118.7(3) . . ?
C1X C1V C2A 119.9(3) . . ?
C1N C1W C19 119.4(3) . . ?
C1V C1X C1B 119.0(3) . . ?
F6 C1Y C1A 113.1(3) . . ?
F13 C1Y F6 106.3(3) . . ?
F13 C1Y F15 106.6(3) . . ?
F13 C1Y C1A 113.4(3) . . ?
F15 C1Y F6 104.7(3) . . ?
F15 C1Y C1A 112.0(3) . . ?
N8 C1Z C1H 112.7(2) . . ?
F1 C2A C1V 113.3(3) . . ?
F1 C2A F2 104.7(3) . . ?
F2 C2A C1V 112.1(4) . . ?
F3 C2A F1 107.0(3) . . ?
F3 C2A C1V 113.1(3) . . ?
F3 C2A F2 106.1(3) . . ?
C1S N4 C27A 112.7(10) . . ?
C27 N4 C1S 126.8(3) . . ?
C27 N5 C26 120.2(3) . . ?
C1D C6 N3 117.1(3) . . ?
C1D C6 C9 119.5(3) . . ?
C9 C6 N3 123.4(3) . . ?
O12 C7 C1J 114.6(3) . . ?
C1I C7 O12 125.6(3) . . ?
C1I C7 C1J 119.8(3) . . ?
C1E C8 C19 121.0(3) . . ?
C6 C9 C1I 119.7(3) . . ?
O9 C10 C15 124.0(3) . . ?
C1F C10 O9 116.1(3) . . ?
C1F C10 C15 119.9(3) . . ?
C18 C11 C12 120.1(3) . . ?
N6 C12 C1K 124.2(3) . . ?
N6 C12 C11 117.6(3) . . ?
C1K C12 C11 118.2(3) . . ?
O7 C13 N3 123.1(3) . . ?
O7 C13 N7 120.0(3) . . ?
N3 C13 N7 117.0(3) . . ?
C1O C14 N2 124.0(3) . . ?
C17 C14 N2 117.4(3) . . ?
C17 C14 C1O 118.5(3) . . ?
C10 C15 C17 119.3(3) . . ?
O11 C16 N2 122.6(3) . . ?
O11 C16 N8 120.9(3) . . ?
N2 C16 N8 116.5(3) . . ?
C14 C17 C15 121.2(3) . . ?
C1P C18 C1U 119.5(3) . . ?
C1P C18 C11 121.5(3) . . ?
C11 C18 C1U 118.9(3) . . ?
C1W C19 N1 124.5(3) . . ?
C1W C19 C8 119.2(3) . . ?
C8 C19 N1 115.9(3) . . ?
N7 C21 C22 110.6(3) . . ?
N8 C22 C21 112.0(3) . . ?
F7 C23 C1B 112.2(3) . . ?
F9 C23 F7 106.3(3) . . ?
F9 C23 C1B 113.1(3) . . ?
F8 C23 F7 105.5(2) . . ?
F8 C23 F9 106.7(3) . . ?
F8 C23 C1B 112.6(3) . . ?
N9 C25 C26 110.7(3) . . ?
N5 C26 C25 112.7(3) . . ?
O16 C27 N4 122.7(3) . . ?
O16 C27 N5 124.0(4) . . ?
N5 C27 N4 113.2(3) . . ?
N10 C24 C2C 179.8(6) . . ?
N11 C29 C2D 179.0(5) . . ?
O16A C27A N4 124(2) . . ?
O16A C27A N5A 123(2) . . ?
N5A C27A N4 111.1(15) . . ?
C27A N5A C26A 124.0(19) . . ?
N5A C26A C25A 112.2(18) . . ?
N9A C25A C26A 114.7(18) . . ?
C25A N9A C1T 118.9(14) . . ?
C1 N9A C1T 119.4(14) . . ?
C1 N9A C25A 120.1(16) . . ?
N9A C1 N1 117.9(14) . . ?
O14A C1 N1 122.6(16) . . ?
O14A C1 N9A 119.0(16) . . ?

loop_
_geom_bond_atom_site_label_1
_geom_bond_atom_site_label_2
_geom_bond_distance
_geom_bond_site_symmetry_2
_geom_bond_publ_flag
F4 C1U 1.345(4) . ?
F7 C23 1.346(4) . ?
F5 C1U 1.331(4) . ?
F9 C23 1.337(4) . ?
F6 C1Y 1.336(4) . ?
F8 C23 1.336(4) . ?
O7 C13 1.243(4) . ?
O8 C1C 1.230(4) . ?
O9 C10 1.379(4) . ?
O9 C20 1.435(4) . ?
F10 C1U 1.339(4) . ?
O11 C16 1.232(3) . ?
O12 C2B 1.415(4) . ?
O12 C7 1.379(3) . ?
F13 C1Y 1.319(4) . ?
O14 C1Q 1.244(4) . ?
F15 C1Y 1.332(4) . ?
O16 C27 1.223(4) . ?
O1 C1G 1.375(3) . ?
O1 C28 1.433(4) . ?
N2 C14 1.412(4) . ?
N2 C16 1.370(4) . ?
N3 C6 1.422(4) . ?
N3 C13 1.354(4) . ?
N12 C1C 1.347(4) . ?
N12 C1H 1.458(4) . ?
N1 C1Q 1.375(4) . ?
N1 C19 1.417(4) . ?
N1 C1 1.410(16) . ?
N6 C1C 1.389(4) . ?
N6 C12 1.388(4) . ?
N7 C1L 1.457(4) . ?
N7 C13 1.372(4) . ?
N7 C21 1.475(4) . ?
N8 C1Z 1.467(4) . ?
N8 C16 1.372(4) . ?
N8 C22 1.469(4) . ?
N9 C1Q 1.362(4) . ?
N9 C1T 1.471(4) . ?
N9 C25 1.461(4) . ?
F1 C2A 1.343(4) . ?
C1A C1K 1.371(4) . ?
C1A C1P 1.383(4) . ?
C1A C1Y 1.497(5) . ?
C1B C1M 1.381(4) . ?
C1B C1X 1.388(5) . ?
C1B C23 1.489(5) . ?
C1D C1J 1.381(4) . ?
C1D C6 1.376(4) . ?
C1E C1G 1.381(4) . ?
C1E C8 1.386(4) . ?
C1F C1O 1.380(4) . ?
C1F C10 1.376(4) . ?
C1G C1N 1.385(5) . ?
C1H C1Z 1.530(4) . ?
C1I C7 1.365(4) . ?
C1I C9 1.397(4) . ?
C1J C7 1.395(4) . ?
C1K C12 1.399(4) . ?
C1L C1T 1.534(4) . ?
C1M C1S 1.393(4) . ?
C1N C1W 1.388(4) . ?
C1O C14 1.396(4) . ?
C1P C18 1.383(4) . ?
C1R C1S 1.385(4) . ?
C1R C1V 1.380(4) . ?
C1S N4 1.403(4) . ?
C1T N9A 1.479(15) . ?
C1U C18 1.498(4) . ?
C1V C1X 1.381(5) . ?
C1V C2A 1.489(5) . ?
C1W C19 1.393(4) . ?
F2 C2A 1.347(5) . ?
C2A F3 1.322(4) . ?
N4 C27 1.399(4) . ?
N4 C27A 1.424(16) . ?
N5 C26 1.452(4) . ?
N5 C27 1.350(4) . ?
C6 C9 1.380(4) . ?
C8 C19 1.393(4) . ?
C10 C15 1.388(4) . ?
C11 C12 1.402(4) . ?
C11 C18 1.387(4) . ?
C14 C17 1.387(4) . ?
C15 C17 1.388(4) . ?
C21 C22 1.519(4) . ?
C25 C26 1.513(5) . ?
N10 C24 1.136(4) . ?
C2C C24 1.460(5) . ?
N11 C29 1.135(5) . ?
C2D C29 1.458(5) . ?
C27A O16A 1.218(17) . ?
C27A N5A 1.364(17) . ?
N5A C26A 1.455(17) . ?
C26A C25A 1.504(18) . ?
C25A N9A 1.469(16) . ?
N9A C1 1.374(16) . ?
C1 O14A 1.235(16) . ?

loop_
_geom_torsion_atom_site_label_1
_geom_torsion_atom_site_label_2
_geom_torsion_atom_site_label_3
_geom_torsion_atom_site_label_4
_geom_torsion
_geom_torsion_site_symmetry_1
_geom_torsion_site_symmetry_2
_geom_torsion_site_symmetry_3
_geom_torsion_site_symmetry_4
_geom_torsion_publ_flag
F4 C1U C18 C1P -144.7(3) . . . . ?
F4 C1U C18 C11 39.6(4) . . . . ?
F5 C1U C18 C1P -24.4(4) . . . . ?
F5 C1U C18 C11 159.9(3) . . . . ?
O9 C10 C15 C17 179.4(3) . . . . ?
F10 C1U C18 C1P 95.8(4) . . . . ?
F10 C1U C18 C11 -79.9(4) . . . . ?
O1 C1G C1N C1W 179.9(3) . . . . ?
N2 C14 C17 C15 -178.9(3) . . . . ?
N3 C6 C9 C1I 178.0(3) . . . . ?
N12 C1H C1Z N8 -155.4(3) . . . . ?
N7 C1L C1T N9 -159.7(3) . . . . ?
N7 C1L C1T N9A -164.8(7) . . . . ?
N7 C21 C22 N8 -158.0(3) . . . . ?
N9 C25 C26 N5 179.4(3) . . . . ?
C1A C1K C12 N6 179.5(3) . . . . ?
C1A C1K C12 C11 0.8(5) . . . . ?
C1A C1P C18 C1U -175.3(3) . . . . ?
C1A C1P C18 C11 0.4(5) . . . . ?
C1B C1M C1S C1R -1.2(5) . . . . ?
C1B C1M C1S N4 -179.4(3) . . . . ?
C1C N12 C1H C1Z 80.3(4) . . . . ?
C1C N6 C12 C1K 7.5(5) . . . . ?
C1C N6 C12 C11 -173.8(3) . . . . ?
C1D C1J C7 O12 179.8(3) . . . . ?
C1D C1J C7 C1I -1.0(5) . . . . ?
C1D C6 C9 C1I -1.8(5) . . . . ?
C1E C1G C1N C1W -1.1(5) . . . . ?
C1E C8 C19 N1 174.4(3) . . . . ?
C1E C8 C19 C1W 1.1(5) . . . . ?
C1F C1O C14 N2 178.9(3) . . . . ?
C1F C1O C14 C17 -1.3(4) . . . . ?
C1F C10 C15 C17 -0.8(5) . . . . ?
C1G C1E C8 C19 -0.2(5) . . . . ?
C1G C1N C1W C19 2.0(5) . . . . ?
C1H N12 C1C O8 -7.3(5) . . . . ?
C1H N12 C1C N6 173.8(3) . . . . ?
C1J C1D C6 N3 -178.2(3) . . . . ?
C1J C1D C6 C9 1.6(5) . . . . ?
C1K C1A C1P C18 0.5(5) . . . . ?
C1K C1A C1Y F6 36.3(4) . . . . ?
C1K C1A C1Y F13 157.5(3) . . . . ?
C1K C1A C1Y F15 -81.8(4) . . . . ?
C1L N7 C13 O7 -6.5(5) . . . . ?
C1L N7 C13 N3 173.8(3) . . . . ?
C1L N7 C21 C22 -94.6(4) . . . . ?
C1L C1T N9A C25A -98.8(18) . . . . ?
C1L C1T N9A C1 96(2) . . . . ?
C1M C1B C1X C1V 0.4(5) . . . . ?
C1M C1B C23 F7 -96.1(4) . . . . ?
C1M C1B C23 F9 24.0(4) . . . . ?
C1M C1B C23 F8 145.1(3) . . . . ?
C1M C1S N4 C27 -158.3(4) . . . . ?
C1M C1S N4 C27A -132.0(13) . . . . ?
C1N C1W C19 N1 -174.7(3) . . . . ?
C1N C1W C19 C8 -2.0(5) . . . . ?
C1O C1F C10 O9 -179.4(3) . . . . ?
C1O C1F C10 C15 0.8(5) . . . . ?
C1O C14 C17 C15 1.3(5) . . . . ?
C1P C1A C1K C12 -1.1(5) . . . . ?
C1P C1A C1Y F6 -145.6(3) . . . . ?
C1P C1A C1Y F13 -24.4(5) . . . . ?
C1P C1A C1Y F15 96.3(4) . . . . ?
C1Q N1 C19 C1W -16.6(5) . . . . ?
C1Q N1 C19 C8 170.5(3) . . . . ?
C1Q N9 C1T C1L 75.8(4) . . . . ?
C1Q N9 C25 C26 -105.4(4) . . . . ?
C1R C1S N4 C27 23.5(5) . . . . ?
C1R C1S N4 C27A 49.9(14) . . . . ?
C1R C1V C1X C1B -0.6(5) . . . . ?
C1R C1V C2A F1 28.6(5) . . . . ?
C1R C1V C2A F2 -89.5(4) . . . . ?
C1R C1V C2A F3 150.6(3) . . . . ?
C1S C1R C1V C1X -0.1(5) . . . . ?
C1S C1R C1V C2A 179.6(3) . . . . ?
C1S N4 C27 O16 -0.9(6) . . . . ?
C1S N4 C27 N5 175.5(3) . . . . ?
C1S N4 C27A O16A -38(4) . . . . ?
C1S N4 C27A N5A 155.3(17) . . . . ?
C1T N9 C1Q O14 -178.1(3) . . . . ?
C1T N9 C1Q N1 0.1(5) . . . . ?
C1T N9 C25 C26 77.6(4) . . . . ?
C1T N9A C1 N1 -6(3) . . . . ?
C1T N9A C1 O14A 166(2) . . . . ?
C1V C1R C1S C1M 1.0(5) . . . . ?
C1V C1R C1S N4 179.1(3) . . . . ?
C1X C1B C1M C1S 0.5(5) . . . . ?
C1X C1B C23 F7 82.5(4) . . . . ?
C1X C1B C23 F9 -157.3(3) . . . . ?
C1X C1B C23 F8 -36.3(4) . . . . ?
C1X C1V C2A F1 -151.6(3) . . . . ?
C1X C1V C2A F2 90.2(4) . . . . ?
C1X C1V C2A F3 -29.6(5) . . . . ?
C1Y C1A C1K C12 176.9(3) . . . . ?
C1Y C1A C1P C18 -177.5(3) . . . . ?
C1Z N8 C16 O11 175.5(3) . . . . ?
C1Z N8 C16 N2 -4.2(5) . . . . ?
C1Z N8 C22 C21 -104.7(3) . . . . ?
C2A C1V C1X C1B 179.7(3) . . . . ?
C2B O12 C7 C1I -0.6(5) . . . . ?
C2B O12 C7 C1J 178.5(3) . . . . ?
N4 C27A N5A C26A 166(2) . . . . ?
C6 N3 C13 O7 -12.1(5) . . . . ?
C6 N3 C13 N7 167.6(3) . . . . ?
C6 C1D C1J C7 -0.2(5) . . . . ?
C7 C1I C9 C6 0.6(5) . . . . ?
C8 C1E C1G O1 179.1(3) . . . . ?
C8 C1E C1G C1N 0.2(5) . . . . ?
C9 C1I C7 O12 179.9(3) . . . . ?
C9 C1I C7 C1J 0.8(5) . . . . ?
C10 C1F C1O C14 0.3(5) . . . . ?
C10 C15 C17 C14 -0.3(5) . . . . ?
C12 N6 C1C O8 3.1(5) . . . . ?
C12 N6 C1C N12 -178.0(3) . . . . ?
C12 C11 C18 C1P -0.7(5) . . . . ?
C12 C11 C18 C1U 175.0(3) . . . . ?
C13 N3 C6 C1D -145.8(3) . . . . ?
C13 N3 C6 C9 34.5(5) . . . . ?
C13 N7 C1L C1T 76.9(3) . . . . ?
C13 N7 C21 C22 89.6(4) . . . . ?
C14 N2 C16 O11 0.1(5) . . . . ?
C14 N2 C16 N8 179.9(3) . . . . ?
C16 N2 C14 C1O -28.9(5) . . . . ?
C16 N2 C14 C17 151.3(3) . . . . ?
C16 N8 C1Z C1H 87.5(4) . . . . ?
C16 N8 C22 C21 83.3(4) . . . . ?
C18 C11 C12 N6 -178.7(3) . . . . ?
C18 C11 C12 C1K 0.0(5) . . . . ?
C19 N1 C1Q O14 -12.2(5) . . . . ?
C19 N1 C1Q N9 169.6(3) . . . . ?
C19 N1 C1 N9A 178.7(15) . . . . ?
C19 N1 C1 O14A 6(4) . . . . ?
C20 O9 C10 C1F 159.9(3) . . . . ?
C20 O9 C10 C15 -20.3(4) . . . . ?
C21 N7 C1L C1T -99.1(3) . . . . ?
C21 N7 C13 O7 169.5(3) . . . . ?
C21 N7 C13 N3 -10.3(4) . . . . ?
C22 N8 C1Z C1H -83.9(4) . . . . ?
C22 N8 C16 O11 -12.7(5) . . . . ?
C22 N8 C16 N2 167.5(3) . . . . ?
C23 C1B C1M C1S 179.1(3) . . . . ?
C23 C1B C1X C1V -178.2(3) . . . . ?
C25 N9 C1Q O14 5.0(5) . . . . ?
C25 N9 C1Q N1 -176.7(3) . . . . ?
C25 N9 C1T C1L -107.3(3) . . . . ?
C26 N5 C27 O16 -7.9(6) . . . . ?
C26 N5 C27 N4 175.8(3) . . . . ?
C27 N5 C26 C25 77.0(4) . . . . ?
C28 O1 C1G C1E 1.8(5) . . . . ?
C28 O1 C1G C1N -179.2(3) . . . . ?
C27A N5A C26A C25A -94(3) . . . . ?
O16A C27A N5A C26A -1(5) . . . . ?
N5A C26A C25A N9A 173.9(19) . . . . ?
C26A C25A N9A C1T -82(3) . . . . ?
C26A C25A N9A C1 83(3) . . . . ?
C25A N9A C1 N1 -172(2) . . . . ?
C25A N9A C1 O14A 1(4) . . . . ?
C1 N1 C19 C1W -44.9(17) . . . . ?
C1 N1 C19 C8 142.2(16) . . . . ?
